data_7029220
loop_
_publ_author_name
'Tang, Xiao-Yan'
'Long, Ying-Yun'
'Wang, Yong-Xia'
'Liu, Jing-Yu'
'Li, Yue-Sheng'

_publ_section_title
;
 Synthesis and characterization of phosphine-(thio)phenolate-based
 half-zirconocenes and their application in ethylene (co-)polymerization.
;
_journal_issue 1
_journal_name_full 'Dalton transactions (Cambridge, England : 2003)'
_journal_page_first 222
_journal_page_last 230
_journal_paper_doi 10.1039/c3dt51659h
_journal_volume 43
_journal_year 2014
_chemical_formula_sum 'C36 H45 Cl2 O2 P Zr'
_chemical_formula_weight 702.81
_chemical_name_systematic
; 
 ? 
;
_space_group_IT_number 2
_symmetry_cell_setting triclinic
_symmetry_space_group_name_Hall '-P 1'
_symmetry_space_group_name_H-M 'P -1'
_atom_sites_solution_hydrogens geom
_atom_sites_solution_primary direct
_atom_sites_solution_secondary difmap
_audit_creation_method SHELXL-97
_cell_angle_alpha 91.3190(10)
_cell_angle_beta 95.4530(10)
_cell_angle_gamma 110.6890(10)
_cell_formula_units_Z 2
_cell_length_a 8.5278(5)
_cell_length_b 11.6963(7)
_cell_length_c 19.2212(12)
_cell_measurement_temperature 185(2)
_cell_volume 1782.14(19)
_computing_structure_refinement 'SHELXL-97 (Sheldrick, 1997)'
_computing_structure_solution 'SHELXS-97 (Sheldrick, 1990)'
_diffrn_ambient_temperature 185(2)
_diffrn_measured_fraction_theta_full 0.975
_diffrn_measured_fraction_theta_max 0.975
_diffrn_radiation_monochromator graphite
_diffrn_radiation_source 'fine-focus sealed tube'
_diffrn_radiation_type MoK\a
_diffrn_radiation_wavelength 0.71073
_diffrn_reflns_av_R_equivalents 0.0209
_diffrn_reflns_av_sigmaI/netI 0.0480
_diffrn_reflns_limit_h_max 10
_diffrn_reflns_limit_h_min -10
_diffrn_reflns_limit_k_max 14
_diffrn_reflns_limit_k_min -14
_diffrn_reflns_limit_l_max 12
_diffrn_reflns_limit_l_min -23
_diffrn_reflns_number 9814
_diffrn_reflns_theta_full 26.04
_diffrn_reflns_theta_max 26.04
_diffrn_reflns_theta_min 1.86
_exptl_absorpt_coefficient_mu 0.532
_exptl_absorpt_correction_T_max 0.9340
_exptl_absorpt_correction_T_min 0.8653
_exptl_absorpt_correction_type multi-scan
_exptl_crystal_colour colourless
_exptl_crystal_density_diffrn 1.310
_exptl_crystal_density_method 'not measured'
_exptl_crystal_description block
_exptl_crystal_F_000 732
_exptl_crystal_size_max 0.28
_exptl_crystal_size_mid 0.20
_exptl_crystal_size_min 0.13
_refine_diff_density_max 0.606
_refine_diff_density_min -0.312
_refine_diff_density_rms 0.076
_refine_ls_extinction_method none
_refine_ls_goodness_of_fit_ref 1.055
_refine_ls_hydrogen_treatment constr
_refine_ls_matrix_type full
_refine_ls_number_parameters 387
_refine_ls_number_reflns 6871
_refine_ls_number_restraints 0
_refine_ls_restrained_S_all 1.055
_refine_ls_R_factor_all 0.0516
_refine_ls_R_factor_gt 0.0428
_refine_ls_shift/su_max 0.000
_refine_ls_shift/su_mean 0.000
_refine_ls_structure_factor_coef Fsqd
_refine_ls_weighting_details 'calc w=1/[\s^2^(Fo^2^)+(0.0470P)^2^+0.8561P] where P=(Fo^2^+2Fc^2^)/3'
_refine_ls_weighting_scheme calc
_refine_ls_wR_factor_gt 0.0995
_refine_ls_wR_factor_ref 0.1043
_reflns_number_gt 5866
_reflns_number_total 6871
_reflns_threshold_expression >2sigma(I)
_cod_data_source_file c3dt51659h.txt
_cod_data_source_block txy
_cod_original_sg_symbol_H-M P-1
_cod_database_code 7029220

loop_
_symmetry_equiv_pos_as_xyz
'x, y, z'
'-x, -y, -z'

loop_
_atom_site_label
_atom_site_type_symbol
_atom_site_fract_x
_atom_site_fract_y
_atom_site_fract_z
_atom_site_U_iso_or_equiv
_atom_site_adp_type
_atom_site_occupancy
_atom_site_symmetry_multiplicity
_atom_site_calc_flag
_atom_site_refinement_flags
Zr1 Zr 0.10641(3) 0.23569(2) 0.333464(14) 0.01989(9) Uani 1 1 d .
P1 P -0.04852(9) 0.06755(7) 0.21436(4) 0.02158(17) Uani 1 1 d .
Cl2 Cl -0.12083(10) 0.06782(7) 0.38211(4) 0.03275(19) Uani 1 1 d .
Cl1 Cl -0.09917(11) 0.31837(8) 0.27688(5) 0.0403(2) Uani 1 1 d .
O1 O 0.2413(2) 0.28994(17) 0.24907(10) 0.0227(4) Uani 1 1 d .
O2 O 0.2550(3) 0.10391(18) 0.33989(11) 0.0268(5) Uani 1 1 d .
C1 C 0.2153(4) 0.2631(2) 0.17899(14) 0.0198(6) Uani 1 1 d .
C13 C -0.2597(4) 0.0212(3) 0.16552(16) 0.0258(6) Uani 1 1 d .
C2 C 0.0822(4) 0.1554(3) 0.15145(15) 0.0230(6) Uani 1 1 d .
C6 C 0.3176(4) 0.3410(3) 0.13247(15) 0.0233(6) Uani 1 1 d .
C31 C 0.4018(4) 0.5442(3) 0.19990(17) 0.0317(7) Uani 1 1 d .
H31A H 0.3263 0.5713 0.1684 0.048 Uiso 1 1 calc R
H31B H 0.4981 0.6156 0.2199 0.048 Uiso 1 1 calc R
H31C H 0.3405 0.5006 0.2377 0.048 Uiso 1 1 calc R
C23 C 0.3220(4) 0.3180(3) 0.44573(15) 0.0269(7) Uani 1 1 d .
C5 C 0.2810(4) 0.3059(3) 0.06133(16) 0.0277(7) Uani 1 1 d .
H5 H 0.3484 0.3570 0.0295 0.033 Uiso 1 1 calc R
C7 C -0.0160(4) -0.0792(3) 0.21614(16) 0.0249(6) Uani 1 1 d .
C8 C 0.0788(4) -0.1126(3) 0.17066(17) 0.0297(7) Uani 1 1 d .
H8 H 0.1336 -0.0574 0.1375 0.036 Uiso 1 1 calc R
C19 C 0.3488(4) 0.4165(3) 0.40144(15) 0.0259(7) Uani 1 1 d .
C32 C 0.2344(4) 0.0073(3) 0.38916(18) 0.0342(8) Uani 1 1 d .
H32A H 0.1297 -0.0636 0.3747 0.041 Uiso 1 1 calc R
H32B H 0.2289 0.0380 0.4369 0.041 Uiso 1 1 calc R
C3 C 0.0505(4) 0.1251(3) 0.07920(16) 0.0285(7) Uani 1 1 d .
H3 H -0.0403 0.0530 0.0614 0.034 Uiso 1 1 calc R
C17 C -0.4812(5) 0.0778(3) 0.10581(18) 0.0414(9) Uani 1 1 d .
H17 H -0.5276 0.1389 0.0949 0.050 Uiso 1 1 calc R
C20 C 0.2023(4) 0.4483(3) 0.39632(16) 0.0272(7) Uani 1 1 d .
C22 C 0.1603(4) 0.2896(3) 0.46868(15) 0.0294(7) Uani 1 1 d .
C24 C 0.5173(4) 0.4871(3) 0.37785(17) 0.0374(8) Uani 1 1 d .
H24A H 0.5952 0.5327 0.4183 0.056 Uiso 1 1 calc R
H24B H 0.5042 0.5446 0.3435 0.056 Uiso 1 1 calc R
H24C H 0.5626 0.4302 0.3564 0.056 Uiso 1 1 calc R
C36 C 0.5540(4) 0.5301(3) 0.09902(17) 0.0353(8) Uani 1 1 d .
H36A H 0.4737 0.5547 0.0688 0.053 Uiso 1 1 calc R
H36B H 0.5970 0.4783 0.0715 0.053 Uiso 1 1 calc R
H36C H 0.6481 0.6032 0.1187 0.053 Uiso 1 1 calc R
C30 C 0.5955(4) 0.4204(3) 0.20365(17) 0.0303(7) Uani 1 1 d .
H30A H 0.6858 0.4938 0.2255 0.045 Uiso 1 1 calc R
H30B H 0.6434 0.3748 0.1740 0.045 Uiso 1 1 calc R
H30C H 0.5406 0.3686 0.2401 0.045 Uiso 1 1 calc R
C29 C 0.4652(4) 0.4583(3) 0.15869(15) 0.0251(6) Uani 1 1 d .
C12 C -0.0948(4) -0.1608(3) 0.26490(17) 0.0309(7) Uani 1 1 d .
H12 H -0.1599 -0.1386 0.2965 0.037 Uiso 1 1 calc R
C21 C 0.0841(4) 0.3680(3) 0.43649(16) 0.0291(7) Uani 1 1 d .
C16 C -0.5653(4) -0.0404(3) 0.08024(18) 0.0386(8) Uani 1 1 d .
H16 H -0.6680 -0.0609 0.0505 0.046 Uiso 1 1 calc R
C25 C 0.1848(5) 0.5585(3) 0.36212(18) 0.0400(9) Uani 1 1 d .
H25A H 0.2340 0.6306 0.3949 0.060 Uiso 1 1 calc R
H25B H 0.0652 0.5440 0.3491 0.060 Uiso 1 1 calc R
H25C H 0.2440 0.5724 0.3201 0.060 Uiso 1 1 calc R
C4 C 0.1498(4) 0.1990(3) 0.03453(16) 0.0317(7) Uani 1 1 d .
H4 H 0.1300 0.1780 -0.0144 0.038 Uiso 1 1 calc R
C18 C -0.3288(4) 0.1092(3) 0.14762(18) 0.0369(8) Uani 1 1 d .
H18 H -0.2707 0.1920 0.1643 0.044 Uiso 1 1 calc R
C35 C 0.3915(4) 0.1062(3) 0.29681(18) 0.0333(7) Uani 1 1 d .
H35A H 0.4935 0.1798 0.3099 0.040 Uiso 1 1 calc R
H35B H 0.3545 0.1061 0.2464 0.040 Uiso 1 1 calc R
C28 C 0.4578(4) 0.2730(3) 0.47453(18) 0.0402(9) Uani 1 1 d .
H28A H 0.5431 0.3378 0.5052 0.060 Uiso 1 1 calc R
H28B H 0.5106 0.2507 0.4359 0.060 Uiso 1 1 calc R
H28C H 0.4086 0.2011 0.5013 0.060 Uiso 1 1 calc R
C9 C 0.0939(4) -0.2275(3) 0.1735(2) 0.0387(8) Uani 1 1 d .
H9 H 0.1593 -0.2504 0.1424 0.046 Uiso 1 1 calc R
C11 C -0.0776(5) -0.2745(3) 0.26711(18) 0.0366(8) Uani 1 1 d .
H11 H -0.1302 -0.3296 0.3007 0.044 Uiso 1 1 calc R
C26 C -0.0894(4) 0.3661(4) 0.4472(2) 0.0451(9) Uani 1 1 d .
H26A H -0.0893 0.3958 0.4953 0.068 Uiso 1 1 calc R
H26B H -0.1707 0.2822 0.4390 0.068 Uiso 1 1 calc R
H26C H -0.1212 0.4191 0.4144 0.068 Uiso 1 1 calc R
C14 C -0.3497(4) -0.0989(3) 0.1401(2) 0.0407(9) Uani 1 1 d .
H14 H -0.3066 -0.1613 0.1521 0.049 Uiso 1 1 calc R
C27 C 0.0904(5) 0.2055(3) 0.52537(17) 0.0468(10) Uani 1 1 d .
H27A H 0.1199 0.1322 0.5207 0.070 Uiso 1 1 calc R
H27B H -0.0326 0.1817 0.5209 0.070 Uiso 1 1 calc R
H27C H 0.1383 0.2479 0.5713 0.070 Uiso 1 1 calc R
C33 C 0.3879(5) -0.0291(3) 0.3872(2) 0.0444(9) Uani 1 1 d .
H33A H 0.4830 0.0232 0.4207 0.053 Uiso 1 1 calc R
H33B H 0.3618 -0.1160 0.3977 0.053 Uiso 1 1 calc R
C34 C 0.4269(5) -0.0085(3) 0.3124(2) 0.0428(9) Uani 1 1 d .
H34A H 0.5463 0.0033 0.3080 0.051 Uiso 1 1 calc R
H34B H 0.3534 -0.0784 0.2804 0.051 Uiso 1 1 calc R
C10 C 0.0140(4) -0.3077(3) 0.22147(18) 0.0371(8) Uani 1 1 d .
H10 H 0.0228 -0.3864 0.2227 0.044 Uiso 1 1 calc R
C15 C -0.5010(5) -0.1291(3) 0.0976(2) 0.0501(10) Uani 1 1 d .
H15 H -0.5602 -0.2115 0.0805 0.060 Uiso 1 1 calc R

loop_
_atom_site_aniso_label
_atom_site_aniso_U_11
_atom_site_aniso_U_22
_atom_site_aniso_U_33
_atom_site_aniso_U_23
_atom_site_aniso_U_13
_atom_site_aniso_U_12
Zr1 0.01990(15) 0.02181(16) 0.01685(15) -0.00025(11) 0.00184(10) 0.00623(11)
P1 0.0225(4) 0.0196(4) 0.0207(4) -0.0002(3) 0.0030(3) 0.0052(3)
Cl2 0.0286(4) 0.0343(4) 0.0289(4) -0.0005(3) 0.0097(3) 0.0018(3)
Cl1 0.0428(5) 0.0444(5) 0.0388(5) -0.0129(4) -0.0146(4) 0.0277(4)
O1 0.0250(11) 0.0220(10) 0.0164(10) 0.0006(8) 0.0012(8) 0.0030(8)
O2 0.0272(11) 0.0271(11) 0.0279(12) 0.0075(9) 0.0055(9) 0.0109(9)
C1 0.0229(15) 0.0228(14) 0.0171(14) 0.0031(11) 0.0030(11) 0.0123(12)
C13 0.0219(15) 0.0292(16) 0.0247(16) 0.0007(13) 0.0052(12) 0.0065(13)
C2 0.0263(16) 0.0190(14) 0.0239(16) 0.0033(12) 0.0020(12) 0.0085(12)
C6 0.0278(16) 0.0208(14) 0.0231(15) 0.0029(12) 0.0049(12) 0.0101(12)
C31 0.0360(18) 0.0243(16) 0.0332(18) 0.0020(13) 0.0068(14) 0.0080(14)
C23 0.0301(17) 0.0291(16) 0.0178(15) -0.0039(12) -0.0048(12) 0.0084(13)
C5 0.0329(17) 0.0268(16) 0.0217(16) 0.0058(12) 0.0084(13) 0.0068(13)
C7 0.0250(16) 0.0220(15) 0.0250(16) -0.0005(12) -0.0013(12) 0.0063(12)
C8 0.0308(17) 0.0240(16) 0.0345(18) 0.0038(13) 0.0058(14) 0.0092(13)
C19 0.0289(16) 0.0258(15) 0.0169(15) -0.0055(12) -0.0033(12) 0.0043(13)
C32 0.0365(19) 0.0300(17) 0.0344(19) 0.0094(14) 0.0010(15) 0.0101(15)
C3 0.0320(17) 0.0245(16) 0.0246(16) -0.0030(13) 0.0013(13) 0.0055(13)
C17 0.043(2) 0.050(2) 0.035(2) -0.0040(17) -0.0075(16) 0.0257(18)
C20 0.0321(17) 0.0263(16) 0.0209(15) -0.0071(12) -0.0021(13) 0.0093(13)
C22 0.0351(18) 0.0292(16) 0.0158(15) -0.0034(12) 0.0013(13) 0.0022(14)
C24 0.0316(18) 0.045(2) 0.0248(17) -0.0042(15) 0.0021(14) 0.0009(15)
C36 0.0373(19) 0.0311(17) 0.0321(18) 0.0058(14) 0.0078(15) 0.0044(15)
C30 0.0263(17) 0.0280(16) 0.0339(18) 0.0041(14) 0.0032(13) 0.0063(13)
C29 0.0283(16) 0.0233(15) 0.0214(15) 0.0026(12) 0.0051(12) 0.0058(13)
C12 0.0378(19) 0.0235(15) 0.0284(17) 0.0012(13) 0.0023(14) 0.0074(14)
C21 0.0290(17) 0.0324(17) 0.0230(16) -0.0071(13) 0.0025(13) 0.0079(14)
C16 0.0262(17) 0.053(2) 0.0326(19) -0.0026(16) 0.0006(14) 0.0102(16)
C25 0.057(2) 0.0317(18) 0.0327(19) -0.0033(15) -0.0034(17) 0.0205(17)
C4 0.0423(19) 0.0313(17) 0.0171(15) -0.0028(13) 0.0022(13) 0.0084(15)
C18 0.043(2) 0.0329(18) 0.0351(19) -0.0064(15) -0.0059(16) 0.0177(16)
C35 0.0286(17) 0.0415(19) 0.0334(18) 0.0033(15) 0.0077(14) 0.0159(15)
C28 0.039(2) 0.043(2) 0.037(2) -0.0035(16) -0.0108(16) 0.0168(17)
C9 0.038(2) 0.0313(18) 0.050(2) -0.0022(16) 0.0092(17) 0.0161(15)
C11 0.050(2) 0.0244(16) 0.0300(18) 0.0032(14) 0.0009(16) 0.0077(15)
C26 0.033(2) 0.055(2) 0.046(2) -0.0152(18) 0.0087(16) 0.0143(17)
C14 0.0319(19) 0.0284(17) 0.056(2) -0.0017(16) -0.0069(17) 0.0065(15)
C27 0.057(2) 0.047(2) 0.0236(18) 0.0035(16) 0.0090(16) 0.0016(19)
C33 0.048(2) 0.041(2) 0.047(2) 0.0097(17) -0.0047(18) 0.0223(18)
C34 0.038(2) 0.050(2) 0.047(2) -0.0012(18) -0.0001(17) 0.0263(18)
C10 0.046(2) 0.0231(16) 0.041(2) -0.0006(15) -0.0071(16) 0.0138(15)
C15 0.037(2) 0.038(2) 0.061(3) -0.0082(19) -0.0117(18) 0.0007(17)

loop_
_atom_type_symbol
_atom_type_description
_atom_type_scat_dispersion_real
_atom_type_scat_dispersion_imag
_atom_type_scat_source
C C 0.0033 0.0016 'International Tables Vol C Tables 4.2.6.8 and 6.1.1.4'
H H 0.0000 0.0000 'International Tables Vol C Tables 4.2.6.8 and 6.1.1.4'
O O 0.0106 0.0060 'International Tables Vol C Tables 4.2.6.8 and 6.1.1.4'
P P 0.1023 0.0942 'International Tables Vol C Tables 4.2.6.8 and 6.1.1.4'
Cl Cl 0.1484 0.1585 'International Tables Vol C Tables 4.2.6.8 and 6.1.1.4'
Zr Zr -2.9673 0.5597 'International Tables Vol C Tables 4.2.6.8 and 6.1.1.4'

loop_
_geom_angle_atom_site_label_1
_geom_angle_atom_site_label_2
_geom_angle_atom_site_label_3
_geom_angle
O1 Zr1 O2 81.01(7)
O1 Zr1 Cl1 87.05(6)
O2 Zr1 Cl1 153.93(6)
O1 Zr1 Cl2 145.73(6)
O2 Zr1 Cl2 85.44(5)
Cl1 Zr1 Cl2 91.74(3)
O1 Zr1 C21 128.30(9)
O2 Zr1 C21 124.61(9)
Cl1 Zr1 C21 80.79(7)
Cl2 Zr1 C21 85.06(8)
O1 Zr1 C20 96.17(9)
O2 Zr1 C20 125.43(9)
Cl1 Zr1 C20 78.68(7)
Cl2 Zr1 C20 117.18(8)
C21 Zr1 C20 32.21(10)
O1 Zr1 C19 84.48(9)
O2 Zr1 C19 94.22(9)
Cl1 Zr1 C19 107.68(7)
Cl2 Zr1 C19 128.02(7)
C21 Zr1 C19 53.06(10)
C20 Zr1 C19 31.97(10)
O1 Zr1 C22 135.90(9)
O2 Zr1 C22 93.12(9)
Cl1 Zr1 C22 111.35(8)
Cl2 Zr1 C22 75.88(7)
C21 Zr1 C22 31.86(10)
C20 Zr1 C22 52.51(10)
C19 Zr1 C22 52.19(10)
O1 Zr1 C23 106.42(9)
O2 Zr1 C23 75.91(8)
Cl1 Zr1 C23 129.94(7)
Cl2 Zr1 C23 100.48(7)
C21 Zr1 C23 52.70(10)
C20 Zr1 C23 52.49(9)
C19 Zr1 C23 31.49(9)
C22 Zr1 C23 31.37(10)
O1 Zr1 P1 69.74(5)
O2 Zr1 P1 77.38(5)
Cl1 Zr1 P1 76.75(2)
Cl2 Zr1 P1 76.66(2)
C21 Zr1 P1 150.39(7)
C20 Zr1 P1 152.14(7)
C19 Zr1 P1 153.74(7)
C22 Zr1 P1 151.55(7)
C23 Zr1 P1 153.29(7)
C2 P1 C7 106.49(14)
C2 P1 C13 101.50(13)
C7 P1 C13 101.06(13)
C2 P1 Zr1 96.86(9)
C7 P1 Zr1 115.90(9)
C13 P1 Zr1 131.66(10)
C1 O1 Zr1 136.59(17)
C32 O2 C35 108.6(2)
C32 O2 Zr1 125.55(18)
C35 O2 Zr1 125.83(17)
O1 C1 C2 119.3(2)
O1 C1 C6 121.6(2)
C2 C1 C6 119.2(3)
C18 C13 C14 117.4(3)
C18 C13 P1 119.9(2)
C14 C13 P1 122.4(2)
C3 C2 C1 120.9(3)
C3 C2 P1 123.3(2)
C1 C2 P1 115.7(2)
C5 C6 C1 117.4(3)
C5 C6 C29 120.6(3)
C1 C6 C29 122.0(3)
C29 C31 H31A 109.5
C29 C31 H31B 109.5
H31A C31 H31B 109.5
C29 C31 H31C 109.5
H31A C31 H31C 109.5
H31B C31 H31C 109.5
C19 C23 C22 108.2(3)
C19 C23 C28 124.0(3)
C22 C23 C28 126.6(3)
C19 C23 Zr1 73.23(16)
C22 C23 Zr1 74.28(16)
C28 C23 Zr1 128.5(2)
C6 C5 C4 123.1(3)
C6 C5 H5 118.5
C4 C5 H5 118.5
C8 C7 C12 119.5(3)
C8 C7 P1 123.0(2)
C12 C7 P1 117.5(2)
C7 C8 C9 119.9(3)
C7 C8 H8 120.0
C9 C8 H8 120.0
C23 C19 C20 107.8(3)
C23 C19 C24 123.4(3)
C20 C19 C24 127.7(3)
C23 C19 Zr1 75.27(16)
C20 C19 Zr1 72.67(16)
C24 C19 Zr1 127.2(2)
O2 C32 C33 105.7(3)
O2 C32 H32A 110.6
C33 C32 H32A 110.6
O2 C32 H32B 110.6
C33 C32 H32B 110.6
H32A C32 H32B 108.7
C4 C3 C2 120.1(3)
C4 C3 H3 120.0
C2 C3 H3 120.0
C16 C17 C18 120.5(3)
C16 C17 H17 119.8
C18 C17 H17 119.8
C21 C20 C19 108.2(3)
C21 C20 C25 125.7(3)
C19 C20 C25 125.6(3)
C21 C20 Zr1 73.47(17)
C19 C20 Zr1 75.35(16)
C25 C20 Zr1 123.3(2)
C23 C22 C21 108.0(3)
C23 C22 C27 126.4(3)
C21 C22 C27 125.0(3)
C23 C22 Zr1 74.36(17)
C21 C22 Zr1 71.32(17)
C27 C22 Zr1 127.0(2)
C19 C24 H24A 109.5
C19 C24 H24B 109.5
H24A C24 H24B 109.5
C19 C24 H24C 109.5
H24A C24 H24C 109.5
H24B C24 H24C 109.5
C29 C36 H36A 109.5
C29 C36 H36B 109.5
H36A C36 H36B 109.5
C29 C36 H36C 109.5
H36A C36 H36C 109.5
H36B C36 H36C 109.5
C29 C30 H30A 109.5
C29 C30 H30B 109.5
H30A C30 H30B 109.5
C29 C30 H30C 109.5
H30A C30 H30C 109.5
H30B C30 H30C 109.5
C6 C29 C36 112.9(2)
C6 C29 C31 110.1(2)
C36 C29 C31 106.9(2)
C6 C29 C30 107.5(2)
C36 C29 C30 107.3(3)
C31 C29 C30 112.2(2)
C11 C12 C7 119.8(3)
C11 C12 H12 120.1
C7 C12 H12 120.1
C20 C21 C22 107.7(3)
C20 C21 C26 127.8(3)
C22 C21 C26 124.4(3)
C20 C21 Zr1 74.32(17)
C22 C21 Zr1 76.81(17)
C26 C21 Zr1 117.0(2)
C15 C16 C17 119.8(3)
C15 C16 H16 120.1
C17 C16 H16 120.1
C20 C25 H25A 109.5
C20 C25 H25B 109.5
H25A C25 H25B 109.5
C20 C25 H25C 109.5
H25A C25 H25C 109.5
H25B C25 H25C 109.5
C3 C4 C5 119.4(3)
C3 C4 H4 120.3
C5 C4 H4 120.3
C17 C18 C13 120.9(3)
C17 C18 H18 119.5
C13 C18 H18 119.5
O2 C35 C34 105.1(3)
O2 C35 H35A 110.7
C34 C35 H35A 110.7
O2 C35 H35B 110.7
C34 C35 H35B 110.7
H35A C35 H35B 108.8
C23 C28 H28A 109.5
C23 C28 H28B 109.5
H28A C28 H28B 109.5
C23 C28 H28C 109.5
H28A C28 H28C 109.5
H28B C28 H28C 109.5
C10 C9 C8 120.1(3)
C10 C9 H9 120.0
C8 C9 H9 120.0
C10 C11 C12 120.5(3)
C10 C11 H11 119.7
C12 C11 H11 119.7
C21 C26 H26A 109.5
C21 C26 H26B 109.5
H26A C26 H26B 109.5
C21 C26 H26C 109.5
H26A C26 H26C 109.5
H26B C26 H26C 109.5
C15 C14 C13 121.2(3)
C15 C14 H14 119.4
C13 C14 H14 119.4
C22 C27 H27A 109.5
C22 C27 H27B 109.5
H27A C27 H27B 109.5
C22 C27 H27C 109.5
H27A C27 H27C 109.5
H27B C27 H27C 109.5
C34 C33 C32 102.4(3)
C34 C33 H33A 111.3
C32 C33 H33A 111.3
C34 C33 H33B 111.3
C32 C33 H33B 111.3
H33A C33 H33B 109.2
C35 C34 C33 103.6(3)
C35 C34 H34A 111.0
C33 C34 H34A 111.0
C35 C34 H34B 111.0
C33 C34 H34B 111.0
H34A C34 H34B 109.0
C11 C10 C9 120.2(3)
C11 C10 H10 119.9
C9 C10 H10 119.9
C16 C15 C14 120.1(3)
C16 C15 H15 119.9
C14 C15 H15 119.9

loop_
_geom_bond_atom_site_label_1
_geom_bond_atom_site_label_2
_geom_bond_distance
Zr1 O1 2.060(2)
Zr1 O2 2.314(2)
Zr1 Cl1 2.4649(8)
Zr1 Cl2 2.4950(8)
Zr1 C21 2.548(3)
Zr1 C20 2.559(3)
Zr1 C19 2.593(3)
Zr1 C22 2.619(3)
Zr1 C23 2.620(3)
Zr1 P1 2.8699(8)
P1 C2 1.807(3)
P1 C7 1.834(3)
P1 C13 1.840(3)
O1 C1 1.355(3)
O2 C32 1.465(4)
O2 C35 1.485(4)
C1 C2 1.414(4)
C1 C6 1.420(4)
C13 C18 1.389(4)
C13 C14 1.391(4)
C2 C3 1.402(4)
C6 C5 1.392(4)
C6 C29 1.532(4)
C31 C29 1.536(4)
C31 H31A 0.9800
C31 H31B 0.9800
C31 H31C 0.9800
C23 C19 1.415(4)
C23 C22 1.416(4)
C23 C28 1.499(4)
C5 C4 1.398(4)
C5 H5 0.9500
C7 C8 1.383(4)
C7 C12 1.395(4)
C8 C9 1.396(4)
C8 H8 0.9500
C19 C20 1.419(4)
C19 C24 1.502(4)
C32 C33 1.516(5)
C32 H32A 0.9900
C32 H32B 0.9900
C3 C4 1.362(4)
C3 H3 0.9500
C17 C16 1.367(5)
C17 C18 1.386(5)
C17 H17 0.9500
C20 C21 1.417(4)
C20 C25 1.507(4)
C22 C21 1.420(4)
C22 C27 1.507(4)
C24 H24A 0.9800
C24 H24B 0.9800
C24 H24C 0.9800
C36 C29 1.535(4)
C36 H36A 0.9800
C36 H36B 0.9800
C36 H36C 0.9800
C30 C29 1.536(4)
C30 H30A 0.9800
C30 H30B 0.9800
C30 H30C 0.9800
C12 C11 1.390(4)
C12 H12 0.9500
C21 C26 1.506(5)
C16 C15 1.367(5)
C16 H16 0.9500
C25 H25A 0.9800
C25 H25B 0.9800
C25 H25C 0.9800
C4 H4 0.9500
C18 H18 0.9500
C35 C34 1.506(4)
C35 H35A 0.9900
C35 H35B 0.9900
C28 H28A 0.9800
C28 H28B 0.9800
C28 H28C 0.9800
C9 C10 1.380(5)
C9 H9 0.9500
C11 C10 1.364(5)
C11 H11 0.9500
C26 H26A 0.9800
C26 H26B 0.9800
C26 H26C 0.9800
C14 C15 1.386(5)
C14 H14 0.9500
C27 H27A 0.9800
C27 H27B 0.9800
C27 H27C 0.9800
C33 C34 1.511(5)
C33 H33A 0.9900
C33 H33B 0.9900
C34 H34A 0.9900
C34 H34B 0.9900
C10 H10 0.9500
C15 H15 0.9500
